data_2217644
loop_
_publ_author_name
'Wen-Long Yang'
'Zheng-Quan Zuo'
'Ming Li'

_publ_section_title
;Ethyl
 3'-cyano-1'-methyl-2-oxo-4'-phenylspiro[acenaphthene-1,2'-pyrrolidine]-3'-carboxylate
;
_journal_coeditor_code RZ2186
_journal_issue 2
_journal_name_full 'Acta Crystallographica Section E'
_journal_page_first o440
_journal_page_last o440
_journal_paper_doi 10.1107/S1600536807067530
_journal_volume 64
_journal_year 2008
_chemical_formula_iupac 'C26 H22 N2 O3'
_chemical_formula_moiety 'C26 H22 N2 O3'
_chemical_formula_sum 'C26 H22 N2 O3'
_chemical_formula_weight 410.46
_chemical_melting_point 458
_chemical_name_systematic
;
Ethyl 3'-cyano-1'-methyl-2-oxo-4'-phenyl-spiro[acenaphthene-1,2'-
pyrrolidine]-3'-carboxylate
;
_space_group_IT_number 19
_symmetry_cell_setting orthorhombic
_symmetry_space_group_name_Hall 'P 2ac 2ab'
_symmetry_space_group_name_H-M 'P 21 21 21'
_atom_sites_solution_hydrogens geom
_atom_sites_solution_primary direct
_atom_sites_solution_secondary difmap
_audit_creation_method SHELXL-97
_cell_angle_alpha 90.00
_cell_angle_beta 90.00
_cell_angle_gamma 90.00
_cell_formula_units_Z 4
_cell_length_a 7.564(3)
_cell_length_b 14.549(6)
_cell_length_c 19.397(8)
_cell_measurement_reflns_used 3377
_cell_measurement_temperature 294(2)
_cell_measurement_theta_max 22.29
_cell_measurement_theta_min 2.52
_cell_volume 2134.6(15)
_computing_cell_refinement 'SAINT (Bruker, 1999)'
_computing_data_collection 'SMART (Bruker, 1998)'
_computing_data_reduction 'SAINT (Bruker, 1999)'
_computing_molecular_graphics 'SHELXTL (Bruker, 1999)'
_computing_publication_material 'SHELXTL (Bruker, 1999)'
_computing_structure_refinement 'SHELXL97 (Sheldrick, 1997)'
_computing_structure_solution 'SHELXS97 (Sheldrick, 1997)'
_diffrn_ambient_temperature 294(2)
_diffrn_measured_fraction_theta_full 0.995
_diffrn_measured_fraction_theta_max 0.995
_diffrn_measurement_device_type 'Bruker SMART 100 CCD area-detector'
_diffrn_measurement_method '\f and \w'
_diffrn_radiation_monochromator graphite
_diffrn_radiation_source 'fine-focus sealed tube'
_diffrn_radiation_type MoK\a
_diffrn_radiation_wavelength 0.71073
_diffrn_reflns_av_R_equivalents 0.0494
_diffrn_reflns_av_sigmaI/netI 0.0366
_diffrn_reflns_limit_h_max 7
_diffrn_reflns_limit_h_min -9
_diffrn_reflns_limit_k_max 18
_diffrn_reflns_limit_k_min -17
_diffrn_reflns_limit_l_max 24
_diffrn_reflns_limit_l_min -23
_diffrn_reflns_number 12376
_diffrn_reflns_theta_full 26.42
_diffrn_reflns_theta_max 26.42
_diffrn_reflns_theta_min 1.75
_exptl_absorpt_coefficient_mu 0.084
_exptl_absorpt_correction_T_max 0.9883
_exptl_absorpt_correction_T_min 0.9817
_exptl_absorpt_correction_type multi-scan
_exptl_absorpt_process_details '(SADABS; Sheldrick, 1996)'
_exptl_crystal_colour brown
_exptl_crystal_density_diffrn 1.277
_exptl_crystal_density_method 'not measured'
_exptl_crystal_description prism
_exptl_crystal_F_000 864
_exptl_crystal_size_max 0.22
_exptl_crystal_size_mid 0.18
_exptl_crystal_size_min 0.14
_refine_diff_density_max 0.150
_refine_diff_density_min -0.160
_refine_ls_extinction_method none
_refine_ls_goodness_of_fit_ref 1.126
_refine_ls_hydrogen_treatment constr
_refine_ls_matrix_type full
_refine_ls_number_parameters 282
_refine_ls_number_reflns 2513
_refine_ls_number_restraints 0
_refine_ls_restrained_S_all 1.126
_refine_ls_R_factor_all 0.0624
_refine_ls_R_factor_gt 0.0405
_refine_ls_shift/su_max 0.000
_refine_ls_shift/su_mean 0.000
_refine_ls_structure_factor_coef Fsqd
_refine_ls_weighting_details 'calc w=1/[\s^2^(Fo^2^)+(0.0449P)^2^+0.2087P] where P=(Fo^2^+2Fc^2^)/3'
_refine_ls_weighting_scheme calc
_refine_ls_wR_factor_gt 0.0903
_refine_ls_wR_factor_ref 0.1010
_reflns_number_gt 1924
_reflns_number_total 2513
_reflns_threshold_expression I>2\s(I)
_cod_data_source_file rz2186.cif
_cod_data_source_block I
_cod_original_cell_volume 2134.7(15)
_cod_database_code 2217644
_cod_database_fobs_code 2217644

loop_
_symmetry_equiv_pos_as_xyz
'x, y, z'
'-x+1/2, -y, z+1/2'
'-x, y+1/2, -z+1/2'
'x+1/2, -y+1/2, -z'

loop_
_atom_site_type_symbol
_atom_site_label
_atom_site_fract_x
_atom_site_fract_y
_atom_site_fract_z
_atom_site_U_iso_or_equiv
_atom_site_adp_type
_atom_site_calc_flag
_atom_site_refinement_flags
_atom_site_occupancy
O O1 1.0623(3) 0.94458(13) 0.30244(11) 0.0575(6) Uani d . 1
O O2 0.5975(3) 0.73612(15) 0.19934(13) 0.0628(6) Uani d . 1
O O3 0.6641(2) 0.88028(13) 0.22923(11) 0.0481(5) Uani d . 1
N N1 1.1489(3) 0.74780(15) 0.28010(11) 0.0376(5) Uani d . 1
N N2 1.0479(4) 0.90974(17) 0.13933(13) 0.0585(8) Uani d . 1
C C1 0.9708(4) 0.88274(18) 0.32249(14) 0.0374(6) Uani d . 1
C C2 0.8422(4) 0.88321(19) 0.37975(13) 0.0376(6) Uani d . 1
C C3 0.7857(4) 0.9520(2) 0.42294(16) 0.0505(8) Uani d . 1
H H3 0.8282 1.0117 0.4183 0.061 Uiso calc R 1
C C4 0.6623(5) 0.9298(3) 0.47409(16) 0.0612(9) Uani d . 1
H H4 0.6204 0.9760 0.5029 0.073 Uiso calc R 1
C C5 0.6013(4) 0.8416(3) 0.48296(15) 0.0557(9) Uani d . 1
H H5 0.5186 0.8295 0.5173 0.067 Uiso calc R 1
C C6 0.6615(4) 0.7694(2) 0.44122(14) 0.0423(7) Uani d . 1
C C7 0.6195(4) 0.6742(2) 0.44642(15) 0.0524(8) Uani d . 1
H H7 0.5406 0.6539 0.4799 0.063 Uiso calc R 1
C C8 0.6951(4) 0.6131(2) 0.40222(15) 0.0525(8) Uani d . 1
H H8 0.6690 0.5510 0.4075 0.063 Uiso calc R 1
C C9 0.8115(4) 0.63939(19) 0.34877(14) 0.0433(7) Uani d . 1
H H9 0.8600 0.5955 0.3195 0.052 Uiso calc R 1
C C10 0.8515(3) 0.73065(18) 0.34083(13) 0.0341(6) Uani d . 1
C C11 0.7806(3) 0.79340(18) 0.38829(12) 0.0338(6) Uani d . 1
C C12 0.9724(3) 0.78274(17) 0.29125(12) 0.0320(6) Uani d . 1
C C13 1.1399(4) 0.6722(2) 0.23060(15) 0.0463(7) Uani d . 1
H H13A 1.1395 0.6136 0.2543 0.056 Uiso calc R 1
H H13B 1.2406 0.6740 0.1996 0.056 Uiso calc R 1
C C14 0.9672(4) 0.68563(16) 0.19040(13) 0.0357(6) Uani d . 1
H H14 0.8830 0.6407 0.2088 0.043 Uiso calc R 1
C C15 0.9028(3) 0.78135(17) 0.21481(12) 0.0314(6) Uani d . 1
C C16 1.2531(4) 0.7268(3) 0.34135(17) 0.0578(9) Uani d . 1
H H16A 1.2516 0.7786 0.3720 0.087 Uiso calc R 1
H H16B 1.3727 0.7136 0.3281 0.087 Uiso calc R 1
H H16C 1.2035 0.6743 0.3643 0.087 Uiso calc R 1
C C17 0.9744(5) 0.67010(18) 0.11349(14) 0.0460(8) Uani d . 1
C C18 1.1162(6) 0.6991(2) 0.07389(17) 0.0716(12) Uani d . 1
H H18 1.2091 0.7311 0.0941 0.086 Uiso calc R 1
C C19 1.1185(9) 0.6799(3) 0.0032(2) 0.1023(19) Uani d . 1
H H19 1.2134 0.6990 -0.0238 0.123 Uiso calc R 1
C C20 0.9814(10) 0.6332(3) -0.0262(2) 0.107(2) Uani d . 1
H H20 0.9847 0.6201 -0.0731 0.128 Uiso calc R 1
C C21 0.8409(8) 0.6057(3) 0.0116(2) 0.0861(14) Uani d . 1
H H21 0.7473 0.5750 -0.0094 0.103 Uiso calc R 1
C C22 0.8374(5) 0.6235(2) 0.08185(16) 0.0591(9) Uani d . 1
H H22 0.7416 0.6037 0.1080 0.071 Uiso calc R 1
C C23 0.9873(4) 0.85531(18) 0.17424(14) 0.0365(6) Uani d . 1
C C24 0.7021(4) 0.79504(19) 0.21206(14) 0.0370(6) Uani d . 1
C C25 0.4781(4) 0.9068(2) 0.2361(2) 0.0607(9) Uani d . 1
H H25A 0.4209 0.9062 0.1914 0.073 Uiso calc R 1
H H25B 0.4168 0.8639 0.2660 0.073 Uiso calc R 1
C C26 0.4721(5) 0.9978(3) 0.2651(3) 0.0941(14) Uani d . 1
H H26A 0.5226 0.9969 0.3105 0.141 Uiso calc R 1
H H26B 0.3516 1.0181 0.2677 0.141 Uiso calc R 1
H H26C 0.5383 1.0391 0.2364 0.141 Uiso calc R 1

loop_
_atom_site_aniso_label
_atom_site_aniso_U_11
_atom_site_aniso_U_22
_atom_site_aniso_U_33
_atom_site_aniso_U_12
_atom_site_aniso_U_13
_atom_site_aniso_U_23
O1 0.0665(15) 0.0462(12) 0.0598(13) -0.0230(12) 0.0173(12) -0.0112(10)
O2 0.0395(12) 0.0543(13) 0.0945(18) -0.0096(11) -0.0045(12) -0.0145(13)
O3 0.0324(10) 0.0414(11) 0.0706(14) 0.0034(9) 0.0027(10) -0.0039(10)
N1 0.0311(11) 0.0483(13) 0.0335(12) 0.0031(10) -0.0026(10) -0.0012(10)
N2 0.0741(19) 0.0453(15) 0.0561(16) -0.0064(14) 0.0201(15) 0.0074(13)
C1 0.0370(15) 0.0385(14) 0.0365(14) -0.0067(13) -0.0005(12) -0.0024(12)
C2 0.0384(15) 0.0433(15) 0.0312(13) 0.0010(13) 0.0001(12) -0.0016(12)
C3 0.0575(19) 0.0464(17) 0.0477(17) 0.0045(15) 0.0032(16) -0.0073(14)
C4 0.065(2) 0.073(2) 0.0458(18) 0.016(2) 0.0149(17) -0.0116(17)
C5 0.0451(19) 0.083(3) 0.0386(17) 0.0052(17) 0.0114(14) 0.0015(16)
C6 0.0340(15) 0.0610(18) 0.0320(14) -0.0032(15) -0.0006(13) 0.0070(13)
C7 0.0482(19) 0.071(2) 0.0380(17) -0.0146(16) -0.0013(14) 0.0183(16)
C8 0.060(2) 0.0519(18) 0.0456(17) -0.0141(17) -0.0057(16) 0.0170(15)
C9 0.0525(18) 0.0398(16) 0.0377(15) -0.0043(14) -0.0028(14) 0.0046(12)
C10 0.0338(14) 0.0377(14) 0.0307(14) -0.0025(12) -0.0028(11) 0.0041(11)
C11 0.0319(14) 0.0426(15) 0.0269(13) -0.0009(12) -0.0054(11) 0.0015(11)
C12 0.0301(13) 0.0373(14) 0.0287(13) -0.0023(11) 0.0002(11) -0.0005(10)
C13 0.0448(16) 0.0455(16) 0.0486(17) 0.0104(14) 0.0008(14) -0.0063(14)
C14 0.0438(15) 0.0297(13) 0.0336(14) -0.0011(12) 0.0025(12) -0.0001(11)
C15 0.0328(13) 0.0319(13) 0.0293(13) -0.0014(11) 0.0007(11) 0.0003(11)
C16 0.0418(18) 0.081(2) 0.0503(19) 0.0054(17) -0.0088(14) 0.0014(17)
C17 0.074(2) 0.0295(14) 0.0348(15) 0.0050(15) 0.0030(16) -0.0001(11)
C18 0.120(3) 0.0406(17) 0.055(2) -0.018(2) 0.033(2) -0.0067(15)
C19 0.200(6) 0.048(2) 0.059(2) -0.013(3) 0.060(3) 0.0018(19)
C20 0.228(7) 0.055(2) 0.038(2) 0.008(4) 0.001(3) -0.0052(18)
C21 0.141(4) 0.065(2) 0.052(2) 0.016(3) -0.029(3) -0.012(2)
C22 0.081(2) 0.0478(17) 0.0484(18) 0.0094(19) -0.0120(18) -0.0104(15)
C23 0.0376(16) 0.0357(14) 0.0363(14) 0.0031(12) 0.0035(13) 0.0001(12)
C24 0.0373(15) 0.0394(16) 0.0343(14) -0.0020(13) 0.0005(12) 0.0038(12)
C25 0.0289(16) 0.065(2) 0.089(2) 0.0090(15) 0.0051(17) -0.0028(18)
C26 0.045(2) 0.068(2) 0.169(4) 0.0164(19) -0.002(3) -0.025(3)

loop_
_atom_type_symbol
_atom_type_description
_atom_type_scat_dispersion_real
_atom_type_scat_dispersion_imag
_atom_type_scat_source
C C 0.0033 0.0000 'International Tables Vol C Tables 4.2.6.8 and 6.1.1.4'
H H 0.0000 0.0000 'International Tables Vol C Tables 4.2.6.8 and 6.1.1.4'
N N 0.0061 0.0000 'International Tables Vol C Tables 4.2.6.8 and 6.1.1.4'
O O 0.0106 0.0000 'International Tables Vol C Tables 4.2.6.8 and 6.1.1.4'

loop_
_geom_angle_atom_site_label_1
_geom_angle_atom_site_label_2
_geom_angle_atom_site_label_3
_geom_angle
C24 O3 C25 118.7(2)
C12 N1 C16 116.8(2)
C12 N1 C13 108.7(2)
C16 N1 C13 113.8(2)
O1 C1 C2 128.3(2)
O1 C1 C12 124.3(2)
C2 C1 C12 107.4(2)
C3 C2 C11 120.4(3)
C3 C2 C1 131.8(3)
C11 C2 C1 107.7(2)
C2 C3 C4 118.1(3)
C2 C3 H3 121.0
C4 C3 H3 121.0
C5 C4 C3 121.9(3)
C5 C4 H4 119.0
C3 C4 H4 119.0
C4 C5 C6 121.2(3)
C4 C5 H5 119.4
C6 C5 H5 119.4
C5 C6 C11 116.3(3)
C5 C6 C7 127.9(3)
C11 C6 C7 115.8(3)
C8 C7 C6 119.8(3)
C8 C7 H7 120.1
C6 C7 H7 120.1
C7 C8 C9 123.2(3)
C7 C8 H8 118.4
C9 C8 H8 118.4
C10 C9 C8 118.8(3)
C10 C9 H9 120.6
C8 C9 H9 120.6
C9 C10 C11 118.2(2)
C9 C10 C12 133.1(3)
C11 C10 C12 108.6(2)
C2 C11 C10 113.8(2)
C2 C11 C6 122.1(3)
C10 C11 C6 124.1(3)
N1 C12 C10 118.2(2)
N1 C12 C15 99.43(19)
C10 C12 C15 112.7(2)
N1 C12 C1 112.9(2)
C10 C12 C1 102.2(2)
C15 C12 C1 111.8(2)
N1 C13 C14 106.1(2)
N1 C13 H13A 110.5
C14 C13 H13A 110.5
N1 C13 H13B 110.5
C14 C13 H13B 110.5
H13A C13 H13B 108.7
C17 C14 C13 116.9(3)
C17 C14 C15 116.6(2)
C13 C14 C15 103.1(2)
C17 C14 H14 106.5
C13 C14 H14 106.5
C15 C14 H14 106.5
C23 C15 C24 108.4(2)
C23 C15 C14 110.8(2)
C24 C15 C14 114.7(2)
C23 C15 C12 110.3(2)
C24 C15 C12 111.3(2)
C14 C15 C12 101.19(19)
N1 C16 H16A 109.5
N1 C16 H16B 109.5
H16A C16 H16B 109.5
N1 C16 H16C 109.5
H16A C16 H16C 109.5
H16B C16 H16C 109.5
C22 C17 C18 118.9(3)
C22 C17 C14 119.0(3)
C18 C17 C14 122.0(3)
C17 C18 C19 119.5(4)
C17 C18 H18 120.3
C19 C18 H18 120.3
C20 C19 C18 120.0(5)
C20 C19 H19 120.0
C18 C19 H19 120.0
C21 C20 C19 121.2(4)
C21 C20 H20 119.4
C19 C20 H20 119.4
C20 C21 C22 119.5(5)
C20 C21 H21 120.2
C22 C21 H21 120.2
C17 C22 C21 120.9(4)
C17 C22 H22 119.6
C21 C22 H22 119.6
N2 C23 C15 175.6(3)
O2 C24 O3 125.8(3)
O2 C24 C15 124.8(3)
O3 C24 C15 109.3(2)
C26 C25 O3 107.9(3)
C26 C25 H25A 110.1
O3 C25 H25A 110.1
C26 C25 H25B 110.1
O3 C25 H25B 110.1
H25A C25 H25B 108.4
C25 C26 H26A 109.5
C25 C26 H26B 109.5
H26A C26 H26B 109.5
C25 C26 H26C 109.5
H26A C26 H26C 109.5
H26B C26 H26C 109.5

loop_
_geom_bond_atom_site_label_1
_geom_bond_atom_site_label_2
_geom_bond_distance
O1 C1 1.200(3)
O2 C24 1.193(3)
O3 C24 1.316(3)
O3 C25 1.465(4)
N1 C12 1.445(3)
N1 C16 1.458(4)
N1 C13 1.461(3)
N2 C23 1.138(3)
C1 C2 1.476(4)
C1 C12 1.576(4)
C2 C3 1.374(4)
C2 C11 1.397(4)
C3 C4 1.401(4)
C3 H3 0.9300
C4 C5 1.374(5)
C4 H4 0.9300
C5 C6 1.401(4)
C5 H5 0.9300
C6 C11 1.410(4)
C6 C7 1.425(4)
C7 C8 1.362(5)
C7 H7 0.9300
C8 C9 1.413(4)
C8 H8 0.9300
C9 C10 1.371(4)
C9 H9 0.9300
C10 C11 1.403(4)
C10 C12 1.528(3)
C12 C15 1.574(3)
C13 C14 1.534(4)
C13 H13A 0.9700
C13 H13B 0.9700
C14 C17 1.510(4)
C14 C15 1.550(3)
C14 H14 0.9800
C15 C23 1.479(4)
C15 C24 1.532(4)
C16 H16A 0.9600
C16 H16B 0.9600
C16 H16C 0.9600
C17 C22 1.382(4)
C17 C18 1.385(5)
C18 C19 1.400(5)
C18 H18 0.9300
C19 C20 1.365(8)
C19 H19 0.9300
C20 C21 1.352(7)
C20 H20 0.9300
C21 C22 1.388(5)
C21 H21 0.9300
C22 H22 0.9300
C25 C26 1.440(5)
C25 H25A 0.9700
C25 H25B 0.9700
C26 H26A 0.9600
C26 H26B 0.9600
C26 H26C 0.9600

loop_
_geom_hbond_atom_site_label_D
_geom_hbond_atom_site_label_H
_geom_hbond_atom_site_label_A
_geom_hbond_site_symmetry_A
_geom_hbond_distance_DH
_geom_hbond_distance_HA
_geom_hbond_distance_DA
_geom_hbond_angle_DHA
C26 H26B O1 1_455 0.96 2.53 3.276(5) 134.9

loop_
_geom_torsion_atom_site_label_1
_geom_torsion_atom_site_label_2
_geom_torsion_atom_site_label_3
_geom_torsion_atom_site_label_4
_geom_torsion
O1 C1 C2 C3 3.3(5)
C12 C1 C2 C3 -178.0(3)
O1 C1 C2 C11 -174.2(3)
C12 C1 C2 C11 4.6(3)
C11 C2 C3 C4 -1.6(4)
C1 C2 C3 C4 -178.8(3)
C2 C3 C4 C5 1.7(5)
C3 C4 C5 C6 0.5(5)
C4 C5 C6 C11 -2.8(4)
C4 C5 C6 C7 176.0(3)
C5 C6 C7 C8 -178.0(3)
C11 C6 C7 C8 0.8(4)
C6 C7 C8 C9 -2.1(5)
C7 C8 C9 C10 0.3(4)
C8 C9 C10 C11 2.7(4)
C8 C9 C10 C12 178.2(3)
C3 C2 C11 C10 -179.3(3)
C1 C2 C11 C10 -1.5(3)
C3 C2 C11 C6 -0.8(4)
C1 C2 C11 C6 177.0(2)
C9 C10 C11 C2 174.3(3)
C12 C10 C11 C2 -2.3(3)
C9 C10 C11 C6 -4.2(4)
C12 C10 C11 C6 179.2(2)
C5 C6 C11 C2 3.0(4)
C7 C6 C11 C2 -176.0(3)
C5 C6 C11 C10 -178.7(3)
C7 C6 C11 C10 2.4(4)
C16 N1 C12 C10 -49.9(3)
C13 N1 C12 C10 80.4(3)
C16 N1 C12 C15 -172.1(2)
C13 N1 C12 C15 -41.8(2)
C16 N1 C12 C1 69.2(3)
C13 N1 C12 C1 -160.4(2)
C9 C10 C12 N1 -46.5(4)
C11 C10 C12 N1 129.4(2)
C9 C10 C12 C15 68.7(4)
C11 C10 C12 C15 -115.4(2)
C9 C10 C12 C1 -171.1(3)
C11 C10 C12 C1 4.7(3)
O1 C1 C12 N1 45.1(4)
C2 C1 C12 N1 -133.6(2)
O1 C1 C12 C10 173.2(3)
C2 C1 C12 C10 -5.6(3)
O1 C1 C12 C15 -66.0(3)
C2 C1 C12 C15 115.2(2)
C12 N1 C13 C14 21.8(3)
C16 N1 C13 C14 153.8(2)
N1 C13 C14 C17 137.8(2)
N1 C13 C14 C15 8.5(3)
C17 C14 C15 C23 -44.9(3)
C13 C14 C15 C23 84.6(2)
C17 C14 C15 C24 78.2(3)
C13 C14 C15 C24 -152.3(2)
C17 C14 C15 C12 -161.9(2)
C13 C14 C15 C12 -32.4(2)
N1 C12 C15 C23 -72.4(2)
C10 C12 C15 C23 161.5(2)
C1 C12 C15 C23 47.1(3)
N1 C12 C15 C24 167.3(2)
C10 C12 C15 C24 41.2(3)
C1 C12 C15 C24 -73.2(3)
N1 C12 C15 C14 45.0(2)
C10 C12 C15 C14 -81.1(2)
C1 C12 C15 C14 164.5(2)
C13 C14 C17 C22 138.3(3)
C15 C14 C17 C22 -99.1(3)
C13 C14 C17 C18 -40.0(4)
C15 C14 C17 C18 82.5(4)
C22 C17 C18 C19 -0.6(5)
C14 C17 C18 C19 177.7(3)
C17 C18 C19 C20 0.2(6)
C18 C19 C20 C21 0.8(7)
C19 C20 C21 C22 -1.4(7)
C18 C17 C22 C21 0.0(5)
C14 C17 C22 C21 -178.4(3)
C20 C21 C22 C17 1.0(6)
C25 O3 C24 O2 2.2(5)
C25 O3 C24 C15 -174.6(3)
C23 C15 C24 O2 131.9(3)
C14 C15 C24 O2 7.5(4)
C12 C15 C24 O2 -106.6(3)
C23 C15 C24 O3 -51.2(3)
C14 C15 C24 O3 -175.7(2)
C12 C15 C24 O3 70.2(3)
C24 O3 C25 C26 171.4(3)

loop_
_cod_related_entry_id
_cod_related_entry_database
_cod_related_entry_code
1 ChemSpider 21195521
